data_4306179
loop_
_publ_author_name
'Brian J. Fox'
'Queena Y. Sun'
'Antonio G. DiPasquale'
'Alexander R. Fox'
'Arnold L. Rheingold'
'Joshua S. Figueroa'

_publ_section_title
;
Solution Behavior and Structural Properties of Cu(I) Complexes
Featuringm-Terphenyl Isocyanides
;
_journal_name_full 'Inorganic Chemistry'
_journal_page_first 9010
_journal_page_last 9020
_journal_paper_doi 10.1021/ic8010986
_journal_volume 47
_journal_year 2008
_chemical_formula_sum 'C54 H58 Cl9 Cu N2'
_chemical_formula_weight 1117.61
_chemical_name_common ClCu(CNArMes2)2
_chemical_name_systematic
;
 ?
;
_space_group.centring_type C

_space_group_IT_number 15
_space_group.IT_number 15

_symmetry_cell_setting monoclinic
_symmetry_space_group_name_Hall '-C 2yc'
_symmetry_space_group_name_H-M 'C 1 2/c 1'
_atom_sites_solution_hydrogens geom
_atom_sites_solution_primary direct
_atom_sites_solution_secondary difmap
_audit_creation_method SHELXL-97
_cell_angle_alpha 90.00
_cell_angle_beta 115.0380(10)
_cell_angle_gamma 90.00
_cell_formula_units_Z 4
_cell_length_a 26.8408(15)
_cell_length_b 9.1119(5)
_cell_length_c 24.5812(14)
_cell_measurement_reflns_used 5635
_cell_measurement_temperature 100(2)
_cell_measurement_theta_max 27.94
_cell_measurement_theta_min 2.39
_cell_volume 5446.9(5)
_computing_cell_refinement 'Bruker SMART'
_computing_data_collection 'Bruker SMART'
_computing_data_reduction 'Bruker SAINT'
_computing_molecular_graphics ORTEP-32
_computing_publication_material WinGX
_computing_structure_refinement SHELXL-97
_computing_structure_solution SIR-2004
_diffrn_ambient_temperature 100(2)
_diffrn_measured_fraction_theta_full 0.998
_diffrn_measured_fraction_theta_max 0.927
_diffrn_measurement_device_type 'CCD area detector'
_diffrn_measurement_method 'phi and omega scans'
_diffrn_radiation_monochromator graphite
_diffrn_radiation_source 'fine-focus sealed tube'
_diffrn_radiation_type MoK\a
_diffrn_radiation_wavelength 0.71073
_diffrn_reflns_av_R_equivalents 0.0255
_diffrn_reflns_av_sigmaI/netI 0.0247
_diffrn_reflns_limit_h_max 34
_diffrn_reflns_limit_h_min -34
_diffrn_reflns_limit_k_max 11
_diffrn_reflns_limit_k_min -11
_diffrn_reflns_limit_l_max 32
_diffrn_reflns_limit_l_min -32
_diffrn_reflns_number 24982
_diffrn_reflns_theta_full 25.00
_diffrn_reflns_theta_max 28.13
_diffrn_reflns_theta_min 1.67
_exptl_absorpt_coefficient_mu 0.880
_exptl_absorpt_correction_T_max 0.9172
_exptl_absorpt_correction_T_min 0.8649
_exptl_absorpt_correction_type multi-scan
_exptl_absorpt_process_details SADABS
_exptl_crystal_colour colorless
_exptl_crystal_density_diffrn 1.363
_exptl_crystal_density_method 'not measured'
_exptl_crystal_description block
_exptl_crystal_F_000 2312
_exptl_crystal_size_max 0.17
_exptl_crystal_size_mid 0.12
_exptl_crystal_size_min 0.10
_refine_diff_density_max 0.550
_refine_diff_density_min -0.363
_refine_diff_density_rms 0.058
_refine_ls_extinction_method none
_refine_ls_goodness_of_fit_ref 1.048
_refine_ls_hydrogen_treatment constr
_refine_ls_matrix_type full
_refine_ls_number_parameters 305
_refine_ls_number_reflns 6170
_refine_ls_number_restraints 0
_refine_ls_restrained_S_all 1.048
_refine_ls_R_factor_all 0.0421
_refine_ls_R_factor_gt 0.0322
_refine_ls_shift/su_max 0.001
_refine_ls_shift/su_mean 0.000
_refine_ls_structure_factor_coef Fsqd
_refine_ls_weighting_details 'calc w=1/[\s^2^(Fo^2^)+(0.0369P)^2^+6.0889P] where P=(Fo^2^+2Fc^2^)/3'
_refine_ls_weighting_scheme calc
_refine_ls_wR_factor_gt 0.0764
_refine_ls_wR_factor_ref 0.0818
_reflns_number_gt 5151
_reflns_number_total 6170
_reflns_threshold_expression >2sigma(I)
_cod_data_source_file ic8010986_si_002_2.cif
_cod_data_source_block jfig02
_cod_depositor_comments
;
The following automatic conversions were performed:
'_symmetry_cell_setting' value 'Monoclinic' changed to 'monoclinic'
according to '/home/saulius/struct/CIF-dictionaries/cif_core.dic'
dictionary named 'cif_core.dic' version 2.4.1 from 2010-06-29.

Automatic conversion script
Id: cif_fix_enum 1527 2010-12-29 10:47:43Z saulius 

The following automatic conversions were performed:

'_space_group.centring_type' value 'C-centered' was replaced with the
value 'C' as specified in the replacement file
'/home/antanas/src/cod-tools/trunk/data/replacement-values/replacement_values.lst'.

Automatic conversion script
Id: cif_fix_values 5642 2017-10-24 12:04:52Z antanas 
;
_cod_database_code 4306179

loop_
_symmetry_equiv_pos_as_xyz
'x, y, z'
'-x, y, -z+1/2'
'x+1/2, y+1/2, z'
'-x+1/2, y+1/2, -z+1/2'
'-x, -y, -z'
'x, -y, z-1/2'
'-x+1/2, -y+1/2, -z'
'x+1/2, -y+1/2, z-1/2'

loop_
_atom_site_label
_atom_site_type_symbol
_atom_site_fract_x
_atom_site_fract_y
_atom_site_fract_z
_atom_site_U_iso_or_equiv
_atom_site_adp_type
_atom_site_occupancy
_atom_site_symmetry_multiplicity
_atom_site_calc_flag
_atom_site_refinement_flags
_atom_site_disorder_assembly
_atom_site_disorder_group
C1 C 0.93444(7) 0.26601(18) 0.20214(7) 0.0183(3) Uani 1 1 d . . .
C2 C 0.85293(6) 0.42657(17) 0.13591(7) 0.0159(3) Uani 1 1 d . . .
C3 C 0.84790(6) 0.45781(17) 0.07771(7) 0.0162(3) Uani 1 1 d . . .
C4 C 0.80415(7) 0.54628(18) 0.04193(7) 0.0188(3) Uani 1 1 d . . .
H4 H 0.7995 0.5700 0.0024 0.023 Uiso 1 1 calc R . .
C5 C 0.76700(7) 0.60081(19) 0.06266(7) 0.0207(3) Uani 1 1 d . . .
H5 H 0.7372 0.6607 0.0373 0.025 Uiso 1 1 calc R . .
C6 C 0.77344(7) 0.56774(18) 0.12046(7) 0.0196(3) Uani 1 1 d . . .
H6 H 0.7478 0.6053 0.1342 0.023 Uiso 1 1 calc R . .
C7 C 0.81677(7) 0.48062(18) 0.15860(7) 0.0168(3) Uani 1 1 d . . .
C8 C 0.88761(7) 0.39903(18) 0.05485(7) 0.0172(3) Uani 1 1 d . . .
C9 C 0.94197(7) 0.45009(18) 0.07788(7) 0.0189(3) Uani 1 1 d . . .
C10 C 0.97685(7) 0.39461(19) 0.05375(8) 0.0224(4) Uani 1 1 d . . .
H10 H 1.0135 0.4304 0.0686 0.027 Uiso 1 1 calc R . .
C11 C 0.95968(7) 0.28853(19) 0.00873(8) 0.0228(4) Uani 1 1 d . . .
C12 C 0.90564(7) 0.23955(19) -0.01306(8) 0.0227(4) Uani 1 1 d . . .
H12 H 0.8933 0.1673 -0.0438 0.027 Uiso 1 1 calc R . .
C13 C 0.86909(7) 0.29325(19) 0.00886(7) 0.0193(3) Uani 1 1 d . . .
C14 C 0.96442(7) 0.5605(2) 0.12839(8) 0.0235(4) Uani 1 1 d . . .
H14A H 0.9861 0.5095 0.1662 0.035 Uiso 1 1 calc R . .
H14B H 0.9339 0.6125 0.1317 0.035 Uiso 1 1 calc R . .
H14C H 0.9878 0.6312 0.1200 0.035 Uiso 1 1 calc R . .
C15 C 0.99915(8) 0.2249(2) -0.01409(9) 0.0314(4) Uani 1 1 d . . .
H15A H 1.0197 0.1441 0.0121 0.047 Uiso 1 1 calc R . .
H15B H 1.0248 0.3012 -0.0142 0.047 Uiso 1 1 calc R . .
H15C H 0.9785 0.1880 -0.0550 0.047 Uiso 1 1 calc R . .
C16 C 0.81117(7) 0.2343(2) -0.01610(8) 0.0255(4) Uani 1 1 d . . .
H16A H 0.7856 0.3097 -0.0409 0.038 Uiso 1 1 calc R . .
H16B H 0.8018 0.2074 0.0171 0.038 Uiso 1 1 calc R . .
H16C H 0.8085 0.1475 -0.0407 0.038 Uiso 1 1 calc R . .
C17 C 0.82500(7) 0.45163(17) 0.22183(7) 0.0167(3) Uani 1 1 d . . .
C18 C 0.79446(7) 0.34174(19) 0.23385(7) 0.0199(3) Uani 1 1 d . . .
C19 C 0.80140(7) 0.32365(19) 0.29311(8) 0.0229(4) Uani 1 1 d . . .
H19 H 0.7805 0.2505 0.3017 0.027 Uiso 1 1 calc R . .
C20 C 0.83768(8) 0.4087(2) 0.33970(8) 0.0236(4) Uani 1 1 d . . .
C21 C 0.86803(7) 0.51552(19) 0.32677(8) 0.0215(3) Uani 1 1 d . . .
H21 H 0.8933 0.5739 0.3585 0.026 Uiso 1 1 calc R . .
C22 C 0.86217(7) 0.53905(18) 0.26807(7) 0.0189(3) Uani 1 1 d . . .
C23 C 0.89559(8) 0.6564(2) 0.25527(8) 0.0250(4) Uani 1 1 d . . .
H23A H 0.9170 0.7111 0.2922 0.038 Uiso 1 1 calc R . .
H23B H 0.8708 0.7237 0.2247 0.038 Uiso 1 1 calc R . .
H23C H 0.9206 0.6104 0.2406 0.038 Uiso 1 1 calc R . .
C24 C 0.84447(10) 0.3845(2) 0.40345(8) 0.0362(5) Uani 1 1 d . . .
H24A H 0.8087 0.3949 0.4049 0.054 Uiso 1 1 calc R . .
H24B H 0.8701 0.4574 0.4300 0.054 Uiso 1 1 calc R . .
H24C H 0.8590 0.2857 0.4167 0.054 Uiso 1 1 calc R . .
C25 C 0.75626(8) 0.2424(2) 0.18519(8) 0.0261(4) Uani 1 1 d . . .
H25A H 0.7417 0.1671 0.2030 0.039 Uiso 1 1 calc R . .
H25B H 0.7764 0.1952 0.1647 0.039 Uiso 1 1 calc R . .
H25C H 0.7258 0.3002 0.1562 0.039 Uiso 1 1 calc R . .
C26 C 0.89501(8) -0.0259(2) 0.10275(8) 0.0298(4) Uani 1 1 d . . .
H26A H 0.9037 0.0767 0.0966 0.036 Uiso 1 1 calc R . .
H26B H 0.9269 -0.0661 0.1376 0.036 Uiso 1 1 calc R . .
C27 C 0.89750(8) 0.0538(2) 0.29556(9) 0.0281(4) Uani 1 1 d . . .
H27A H 0.9108 -0.0158 0.2737 0.034 Uiso 1 1 calc R . .
H27B H 0.8740 0.1276 0.2664 0.034 Uiso 1 1 calc R . .
N1 N 0.89666(5) 0.33694(15) 0.17284(6) 0.0164(3) Uani 1 1 d . . .
Cl1 Cl 1.0000 -0.08320(6) 0.2500 0.02108(12) Uani 1 2 d S . .
Cl2 Cl 0.884230(19) -0.13050(5) 0.03810(2) 0.03140(11) Uani 1 1 d . . .
Cl3 Cl 0.83617(2) -0.02774(6) 0.11844(2) 0.03774(13) Uani 1 1 d . . .
Cl4 Cl 0.95428(2) 0.14269(7) 0.35194(2) 0.04326(14) Uani 1 1 d . . .
Cl5 Cl 0.85807(3) -0.04244(6) 0.32624(3) 0.04683(15) Uani 1 1 d . . .
Cu1 Cu 1.0000 0.16313(3) 0.2500 0.01802(8) Uani 1 2 d S . .

loop_
_atom_site_aniso_label
_atom_site_aniso_U_11
_atom_site_aniso_U_22
_atom_site_aniso_U_33
_atom_site_aniso_U_23
_atom_site_aniso_U_13
_atom_site_aniso_U_12
C1 0.0219(8) 0.0167(8) 0.0183(7) -0.0029(6) 0.0105(7) -0.0032(7)
C2 0.0164(7) 0.0142(8) 0.0157(7) 0.0009(6) 0.0055(6) 0.0000(6)
C3 0.0169(8) 0.0151(8) 0.0170(7) -0.0016(6) 0.0076(6) -0.0027(6)
C4 0.0207(8) 0.0190(8) 0.0151(7) 0.0022(6) 0.0062(6) -0.0008(7)
C5 0.0194(8) 0.0191(8) 0.0197(8) 0.0031(7) 0.0047(7) 0.0035(7)
C6 0.0189(8) 0.0190(9) 0.0207(8) -0.0015(7) 0.0083(7) 0.0011(6)
C7 0.0187(8) 0.0149(8) 0.0170(7) -0.0015(6) 0.0079(7) -0.0017(6)
C8 0.0213(8) 0.0174(8) 0.0147(7) 0.0033(6) 0.0093(7) 0.0025(6)
C9 0.0216(8) 0.0170(8) 0.0186(7) 0.0028(6) 0.0090(7) 0.0008(7)
C10 0.0210(8) 0.0220(9) 0.0268(9) 0.0051(7) 0.0127(7) 0.0000(7)
C11 0.0289(9) 0.0204(9) 0.0259(9) 0.0062(7) 0.0181(8) 0.0044(7)
C12 0.0307(9) 0.0205(9) 0.0201(8) -0.0001(7) 0.0138(7) 0.0002(7)
C13 0.0230(9) 0.0199(8) 0.0157(7) 0.0037(6) 0.0088(7) 0.0008(7)
C14 0.0235(9) 0.0245(9) 0.0231(8) -0.0014(7) 0.0104(7) -0.0048(7)
C15 0.0384(11) 0.0283(10) 0.0399(11) 0.0023(9) 0.0285(10) 0.0048(9)
C16 0.0244(9) 0.0281(10) 0.0224(8) -0.0049(7) 0.0083(7) -0.0040(7)
C17 0.0196(8) 0.0162(8) 0.0159(7) 0.0015(6) 0.0093(6) 0.0041(6)
C18 0.0210(8) 0.0198(9) 0.0206(8) -0.0010(7) 0.0103(7) 0.0007(7)
C19 0.0293(9) 0.0205(9) 0.0249(8) 0.0023(7) 0.0174(8) 0.0001(7)
C20 0.0316(10) 0.0234(9) 0.0191(8) 0.0029(7) 0.0141(8) 0.0061(7)
C21 0.0244(9) 0.0214(9) 0.0179(8) -0.0025(7) 0.0080(7) 0.0030(7)
C22 0.0211(8) 0.0167(8) 0.0191(8) 0.0008(7) 0.0088(7) 0.0036(7)
C23 0.0280(9) 0.0227(9) 0.0224(8) -0.0015(7) 0.0087(8) -0.0059(7)
C24 0.0517(13) 0.0388(12) 0.0217(9) 0.0012(9) 0.0190(9) -0.0022(10)
C25 0.0289(9) 0.0271(10) 0.0244(9) -0.0036(8) 0.0135(8) -0.0077(8)
C26 0.0286(10) 0.0317(10) 0.0254(9) -0.0054(8) 0.0079(8) -0.0032(8)
C27 0.0300(10) 0.0275(10) 0.0313(9) 0.0013(8) 0.0172(8) -0.0034(8)
N1 0.0179(7) 0.0171(7) 0.0154(6) -0.0002(5) 0.0082(6) -0.0008(6)
Cl1 0.0219(3) 0.0154(3) 0.0239(3) 0.000 0.0077(2) 0.000
Cl2 0.0293(2) 0.0328(3) 0.0308(2) -0.0056(2) 0.0114(2) 0.00265(19)
Cl3 0.0418(3) 0.0404(3) 0.0359(3) -0.0049(2) 0.0211(2) -0.0013(2)
Cl4 0.0416(3) 0.0511(3) 0.0376(3) -0.0163(2) 0.0173(2) -0.0087(2)
Cl5 0.0562(4) 0.0347(3) 0.0713(4) 0.0079(3) 0.0480(3) -0.0013(2)
Cu1 0.01594(14) 0.01553(15) 0.01912(14) 0.000 0.00407(11) 0.000

loop_
_atom_type_symbol
_atom_type_description
_atom_type_scat_dispersion_real
_atom_type_scat_dispersion_imag
_atom_type_scat_source
C C 0.0033 0.0016 'International Tables Vol C Tables 4.2.6.8 and 6.1.1.4'
H H 0.0000 0.0000 'International Tables Vol C Tables 4.2.6.8 and 6.1.1.4'
N N 0.0061 0.0033 'International Tables Vol C Tables 4.2.6.8 and 6.1.1.4'
Cl Cl 0.1484 0.1585 'International Tables Vol C Tables 4.2.6.8 and 6.1.1.4'
Cu Cu 0.3201 1.2651 'International Tables Vol C Tables 4.2.6.8 and 6.1.1.4'

loop_
_geom_angle_atom_site_label_1
_geom_angle_atom_site_label_2
_geom_angle_atom_site_label_3
_geom_angle
_geom_angle_site_symmetry_1
_geom_angle_site_symmetry_3
_geom_angle_publ_flag
N1 C1 Cu1 175.25(14) . . ?
C7 C2 N1 118.64(14) . . ?
C7 C2 C3 123.37(15) . . ?
N1 C2 C3 117.99(14) . . ?
C4 C3 C2 116.91(14) . . ?
C4 C3 C8 121.00(14) . . ?
C2 C3 C8 122.09(14) . . ?
C3 C4 C5 121.41(15) . . ?
C3 C4 H4 119.3 . . ?
C5 C4 H4 119.3 . . ?
C4 C5 C6 119.95(15) . . ?
C4 C5 H5 120.0 . . ?
C6 C5 H5 120.0 . . ?
C5 C6 C7 121.27(15) . . ?
C5 C6 H6 119.4 . . ?
C7 C6 H6 119.4 . . ?
C6 C7 C2 117.09(14) . . ?
C6 C7 C17 120.89(14) . . ?
C2 C7 C17 121.97(14) . . ?
C9 C8 C13 120.35(15) . . ?
C9 C8 C3 120.91(15) . . ?
C13 C8 C3 118.73(14) . . ?
C10 C9 C8 118.55(15) . . ?
C10 C9 C14 118.91(15) . . ?
C8 C9 C14 122.53(15) . . ?
C11 C10 C9 122.17(16) . . ?
C11 C10 H10 118.9 . . ?
C9 C10 H10 118.9 . . ?
C12 C11 C10 117.98(15) . . ?
C12 C11 C15 121.04(17) . . ?
C10 C11 C15 120.94(17) . . ?
C11 C12 C13 121.94(16) . . ?
C11 C12 H12 119.0 . . ?
C13 C12 H12 119.0 . . ?
C12 C13 C8 118.98(16) . . ?
C12 C13 C16 119.41(15) . . ?
C8 C13 C16 121.59(15) . . ?
C9 C14 H14A 109.5 . . ?
C9 C14 H14B 109.5 . . ?
H14A C14 H14B 109.5 . . ?
C9 C14 H14C 109.5 . . ?
H14A C14 H14C 109.5 . . ?
H14B C14 H14C 109.5 . . ?
C11 C15 H15A 109.5 . . ?
C11 C15 H15B 109.5 . . ?
H15A C15 H15B 109.5 . . ?
C11 C15 H15C 109.5 . . ?
H15A C15 H15C 109.5 . . ?
H15B C15 H15C 109.5 . . ?
C13 C16 H16A 109.5 . . ?
C13 C16 H16B 109.5 . . ?
H16A C16 H16B 109.5 . . ?
C13 C16 H16C 109.5 . . ?
H16A C16 H16C 109.5 . . ?
H16B C16 H16C 109.5 . . ?
C22 C17 C18 120.94(14) . . ?
C22 C17 C7 118.90(14) . . ?
C18 C17 C7 120.12(14) . . ?
C19 C18 C17 118.15(15) . . ?
C19 C18 C25 120.20(15) . . ?
C17 C18 C25 121.63(14) . . ?
C20 C19 C18 122.20(16) . . ?
C20 C19 H19 118.9 . . ?
C18 C19 H19 118.9 . . ?
C19 C20 C21 118.56(15) . . ?
C19 C20 C24 120.59(17) . . ?
C21 C20 C24 120.85(17) . . ?
C20 C21 C22 121.46(16) . . ?
C20 C21 H21 119.3 . . ?
C22 C21 H21 119.3 . . ?
C21 C22 C17 118.68(15) . . ?
C21 C22 C23 120.34(15) . . ?
C17 C22 C23 120.98(14) . . ?
C22 C23 H23A 109.5 . . ?
C22 C23 H23B 109.5 . . ?
H23A C23 H23B 109.5 . . ?
C22 C23 H23C 109.5 . . ?
H23A C23 H23C 109.5 . . ?
H23B C23 H23C 109.5 . . ?
C20 C24 H24A 109.5 . . ?
C20 C24 H24B 109.5 . . ?
H24A C24 H24B 109.5 . . ?
C20 C24 H24C 109.5 . . ?
H24A C24 H24C 109.5 . . ?
H24B C24 H24C 109.5 . . ?
C18 C25 H25A 109.5 . . ?
C18 C25 H25B 109.5 . . ?
H25A C25 H25B 109.5 . . ?
C18 C25 H25C 109.5 . . ?
H25A C25 H25C 109.5 . . ?
H25B C25 H25C 109.5 . . ?
Cl2 C26 Cl3 111.55(10) . . ?
Cl2 C26 H26A 109.3 . . ?
Cl3 C26 H26A 109.3 . . ?
Cl2 C26 H26B 109.3 . . ?
Cl3 C26 H26B 109.3 . . ?
H26A C26 H26B 108.0 . . ?
Cl4 C27 Cl5 111.49(11) . . ?
Cl4 C27 H27A 109.3 . . ?
Cl5 C27 H27A 109.3 . . ?
Cl4 C27 H27B 109.3 . . ?
Cl5 C27 H27B 109.3 . . ?
H27A C27 H27B 108.0 . . ?
C1 N1 C2 176.60(15) . . ?
C1 Cu1 C1 120.85(10) 2_755 . ?
C1 Cu1 Cl1 119.58(5) 2_755 . ?
C1 Cu1 Cl1 119.58(5) . . ?

loop_
_geom_bond_atom_site_label_1
_geom_bond_atom_site_label_2
_geom_bond_distance
_geom_bond_site_symmetry_2
_geom_bond_publ_flag
C1 N1 1.160(2) . ?
C1 Cu1 1.8993(17) . ?
C2 C7 1.398(2) . ?
C2 N1 1.402(2) . ?
C2 C3 1.408(2) . ?
C3 C4 1.389(2) . ?
C3 C8 1.499(2) . ?
C4 C5 1.390(2) . ?
C4 H4 0.9500 . ?
C5 C6 1.390(2) . ?
C5 H5 0.9500 . ?
C6 C7 1.392(2) . ?
C6 H6 0.9500 . ?
C7 C17 1.498(2) . ?
C8 C9 1.402(2) . ?
C8 C13 1.407(2) . ?
C9 C10 1.398(2) . ?
C9 C14 1.511(2) . ?
C10 C11 1.393(3) . ?
C10 H10 0.9500 . ?
C11 C12 1.390(2) . ?
C11 C15 1.509(2) . ?
C12 C13 1.393(2) . ?
C12 H12 0.9500 . ?
C13 C16 1.508(2) . ?
C14 H14A 0.9800 . ?
C14 H14B 0.9800 . ?
C14 H14C 0.9800 . ?
C15 H15A 0.9800 . ?
C15 H15B 0.9800 . ?
C15 H15C 0.9800 . ?
C16 H16A 0.9800 . ?
C16 H16B 0.9800 . ?
C16 H16C 0.9800 . ?
C17 C22 1.401(2) . ?
C17 C18 1.402(2) . ?
C18 C19 1.398(2) . ?
C18 C25 1.504(2) . ?
C19 C20 1.384(3) . ?
C19 H19 0.9500 . ?
C20 C21 1.390(3) . ?
C20 C24 1.515(2) . ?
C21 C22 1.400(2) . ?
C21 H21 0.9500 . ?
C22 C23 1.512(2) . ?
C23 H23A 0.9800 . ?
C23 H23B 0.9800 . ?
C23 H23C 0.9800 . ?
C24 H24A 0.9800 . ?
C24 H24B 0.9800 . ?
C24 H24C 0.9800 . ?
C25 H25A 0.9800 . ?
C25 H25B 0.9800 . ?
C25 H25C 0.9800 . ?
C26 Cl2 1.7689(19) . ?
C26 Cl3 1.777(2) . ?
C26 H26A 0.9900 . ?
C26 H26B 0.9900 . ?
C27 Cl4 1.764(2) . ?
C27 Cl5 1.7702(18) . ?
C27 H27A 0.9900 . ?
C27 H27B 0.9900 . ?
Cl1 Cu1 2.2445(6) . ?
Cu1 C1 1.8993(17) 2_755 ?
